data_4316598
loop_
_publ_author_name
'Yunho Lee'
'Dong-Heon Lee'
'Ga Young Park'
'Heather R. Lucas'
'Amy A. Narducci Sarjeant'
'Matthew T. Kieber-Emmons'
'Michael A. Vance'
'Ashley E. Milligan'
'Edward I. Solomon'
'Kenneth D. Karlin'

_publ_section_title
;
 Sulfur Donor Atom Effects on Copper(I)/O2 Chemistry with Thioanisole
 Containing Tetradentate N3S Ligand Leading to \m-1,2-Peroxo-Dicopper(II)
 Species
;
_journal_name_full 'Inorganic Chemistry'
_journal_page_first 8873
_journal_page_last 8885
_journal_paper_doi 10.1021/ic101041m
_journal_volume 49
_journal_year 2010
_chemical_formula_moiety 'C20 H21 Cl Cu N3 O, C24 B F20, C4 H8 O'
_chemical_formula_sum 'C44 H29 B Cl Cu F20 N3 O2'
_chemical_formula_weight 1121.50
_chemical_name_systematic
; 
 ? 
;
_space_group_IT_number 14
_symmetry_cell_setting monoclinic
_symmetry_space_group_name_Hall '-P 2ybc'
_symmetry_space_group_name_H-M 'P 1 21/c 1'
_atom_sites_solution_hydrogens geom
_atom_sites_solution_primary direct
_atom_sites_solution_secondary difmap
_audit_creation_date
;
'Thu May 31 09:20:25 2007'
;
_audit_creation_method SHELXL-97
_cell_angle_alpha 90.00
_cell_angle_beta 92.5670(10)
_cell_angle_gamma 90.00
_cell_formula_units_Z 4
_cell_length_a 12.0065(2)
_cell_length_b 21.9340(3)
_cell_length_c 16.2954(2)
_cell_measurement_reflns_used 21400
_cell_measurement_theta_max 27.4992
_cell_measurement_theta_min 3.8580
_cell_volume 4287.10(11)
_computing_cell_refinement 'Oxford Diffraction CrysAlis RED'
_computing_data_collection 'Oxford Diffraction CrysAlis CCD'
_computing_data_reduction 'Oxford Diffraction CrysAlis RED'
_computing_molecular_graphics 'Sheldrick, G.M. (2000). SHELXTL v6.10.'
_computing_publication_material 'Sheldrick, G.M. (2000). SHELXTL v6.10.'
_computing_structure_refinement 'Sheldrick, G.M. (2000). SHELXTL v6.10.'
_computing_structure_solution 'Sheldrick, G.M. (2000). SHELXTL v6.10.'
_diffrn_ambient_temperature 110
_diffrn_detector_area_resol_mean 15.9890
_diffrn_measured_fraction_theta_full 0.995
_diffrn_measured_fraction_theta_max 0.995
_diffrn_measurement_details 'see scan set'
_diffrn_measurement_device Kappa
_diffrn_measurement_device_type Xcalibur3
_diffrn_measurement_method ' omega phi scans'
_diffrn_orient_matrix_UB_11 0.0172001297
_diffrn_orient_matrix_UB_12 -0.0274248807
_diffrn_orient_matrix_UB_13 -0.0186418886
_diffrn_orient_matrix_UB_21 -0.0222525003
_diffrn_orient_matrix_UB_22 -0.0169828172
_diffrn_orient_matrix_UB_23 0.0324568822
_diffrn_orient_matrix_UB_31 -0.0519895004
_diffrn_orient_matrix_UB_32 -0.0017907606
_diffrn_orient_matrix_UB_33 -0.0222528293
_diffrn_radiation_monochromator graphite
_diffrn_radiation_source 'Enhance (Mo) X-ray Source'
_diffrn_radiation_type 'Mo K\a'
_diffrn_radiation_wavelength 0.71073
_diffrn_reflns_av_R_equivalents 0.0330
_diffrn_reflns_av_sigmaI/netI 0.0322
_diffrn_reflns_limit_h_max 15
_diffrn_reflns_limit_h_min -15
_diffrn_reflns_limit_k_max 27
_diffrn_reflns_limit_k_min -28
_diffrn_reflns_limit_l_max 20
_diffrn_reflns_limit_l_min -21
_diffrn_reflns_number 39965
_diffrn_reflns_resolution_max 0.77
_diffrn_reflns_theta_full 27.58
_diffrn_reflns_theta_max 27.58
_diffrn_reflns_theta_min 3.87
_diffrn_source_current 40
_diffrn_source_power 2
_diffrn_source_voltage 50
_diffrn_standards_interval_count 2
_diffrn_standards_interval_time 50
_exptl_absorpt_coefficient_mu 0.703
_exptl_absorpt_correction_T_max 0.842
_exptl_absorpt_correction_T_min 0.681
_exptl_absorpt_correction_type analytical
_exptl_absorpt_process_details
;
CrysAlis RED, Oxford Diffraction Ltd.,
Version 1.171.32.4 (release 27-04-2006 CrysAlis171 .NET)
(compiled Apr 27 2007,17:53:11)
Analytical numeric absorption correction using a multifaceted crystal
   model based on expressions derived by R.C. Clark & J.S. Reid.
(Clark, R. C. & Reid, J. S. (1995). Acta Cryst. A51, 887-897)
;
_exptl_crystal_colour blue
_exptl_crystal_density_diffrn 1.738
_exptl_crystal_density_method 'not measured'
_exptl_crystal_description prism
_exptl_crystal_F_000 2244
_exptl_crystal_size_max 0.7712
_exptl_crystal_size_mid 0.4026
_exptl_crystal_size_min 0.3108
_refine_diff_density_max 0.783
_refine_diff_density_min -0.805
_refine_diff_density_rms 0.076
_refine_ls_extinction_method none
_refine_ls_goodness_of_fit_ref 1.042
_refine_ls_hydrogen_treatment constr
_refine_ls_matrix_type full
_refine_ls_number_parameters 695
_refine_ls_number_reflns 9882
_refine_ls_number_restraints 156
_refine_ls_restrained_S_all 1.067
_refine_ls_R_factor_all 0.0572
_refine_ls_R_factor_gt 0.0356
_refine_ls_shift/su_max 0.001
_refine_ls_shift/su_mean 0.000
_refine_ls_structure_factor_coef Fsqd
_refine_ls_weighting_details 'calc w=1/[\s^2^(Fo^2^)+(0.0532P)^2^+4.1083P] where P=(Fo^2^+2Fc^2^)/3'
_refine_ls_weighting_scheme calc
_refine_ls_wR_factor_gt 0.0913
_refine_ls_wR_factor_ref 0.1069
_reflns_number_gt 7270
_reflns_number_total 9882
_reflns_threshold_expression >2sigma(I)
_cod_data_source_file ic101041m_si_001_1.cif
_cod_data_source_block x0364
_cod_depositor_comments
;
The following automatic conversions were performed:

'_symmetry_cell_setting' value 'Monoclinic' changed to 'monoclinic'
according to the built-in table from CIF Core dictionary named
'cif_core.dic' version 2.4.1 from 2010-06-29.

Automatic conversion script
Id: cif_fix_values 1646 2011-03-28 12:23:43Z adriana 
;
_cod_original_sg_symbol_H-M 'P 1 21/c 1 '
_cod_database_code 4316598
_audit_creation_method_reference
;
CrysAlis RED, Oxford Diffraction Ltd.,
Version 1.171.32.4 (release 27-04-2006 CrysAlis171 .NET)
(compiled Apr 27 2007,17:53:11)
;
_computing_data_collection_reference
;
CrysAlis CCD, Oxford Diffraction Ltd.,
Version 1.171.32.4 (release 27-04-2006 CrysAlis171 .NET)
(compiled Apr 27 2007,17:53:11)
;
_computing_cell_refinment_reference
;
CrysAlis RED, Oxford Diffraction Ltd.,
Version 1.171.32.4 (release 27-04-2006 CrysAlis171 .NET)
(compiled Apr 27 2007,17:53:11)
;
_computing_data_reduction_reference
;
CrysAlis RED, Oxford Diffraction Ltd.,
Version 1.171.32.4 (release 27-04-2006 CrysAlis171 .NET)
(compiled Apr 27 2007,17:53:11)
;
_cell_measurement_resolution_max 0.77
_jhu_your_name_here 'Dr. Amy A Sarjeant'
_jhu_your_lab_here 'NCB 240'
_jhu_your_phone_number_here x6-8569
_jhu_your_email_here xray@jhu.edu
_jhu_institutional_source 'Karlin Lab'
_jhu_submitting_scientist 'GaYoung Park'
_jhu_scientist_phone x6-6161
_jhu_scientist_email gpark8@jhu.edu
_jhu_identifying_number x0364
_jhu_xray_labbook II-69
_jhu_crystalization_labbook GY-EOE
_jhu_crystalization_solvent 'Tetrahydrofuran, Ether'
_jhu_crystalization_method
;
;
_jhu_diffraction_detector_distance 50
_jhu_quality_factor 2

loop_
_symmetry_equiv_pos_as_xyz
'x, y, z'
'-x, y+1/2, -z+1/2'
'-x, -y, -z'
'x, -y-1/2, z-1/2'

loop_
_atom_site_label
_atom_site_type_symbol
_atom_site_fract_x
_atom_site_fract_y
_atom_site_fract_z
_atom_site_U_iso_or_equiv
_atom_site_adp_type
_atom_site_occupancy
_atom_site_symmetry_multiplicity
_atom_site_calc_flag
_atom_site_refinement_flags
_atom_site_disorder_assembly
_atom_site_disorder_group
Cu1 Cu 0.01403(2) 0.443630(13) 0.419776(16) 0.01400(8) Uani 1 1 d . . .
Cl1 Cl -0.14445(5) 0.48915(3) 0.45162(3) 0.01816(12) Uani 1 1 d . . .
O1 O -0.04000(14) 0.38429(8) 0.29498(10) 0.0197(4) Uani 1 1 d . . .
N1 N 0.00490(16) 0.37592(9) 0.49950(12) 0.0164(4) Uani 1 1 d . . .
N2 N 0.16164(15) 0.40227(8) 0.39640(11) 0.0127(4) Uani 1 1 d . . .
N3 N 0.06310(16) 0.50450(9) 0.33877(11) 0.0152(4) Uani 1 1 d . . .
C1 C -0.0861(2) 0.35766(11) 0.53820(14) 0.0194(5) Uani 1 1 d . . .
H1A H -0.1561 0.3756 0.5231 0.023 Uiso 1 1 calc R . .
C2 C -0.0813(2) 0.31402(11) 0.59867(15) 0.0220(5) Uani 1 1 d . . .
H2A H -0.1467 0.3019 0.6251 0.026 Uiso 1 1 calc R . .
C3 C 0.0211(2) 0.28802(12) 0.62023(15) 0.0239(5) Uani 1 1 d . . .
H3A H 0.0272 0.2585 0.6629 0.029 Uiso 1 1 calc R . .
C4 C 0.1142(2) 0.30533(12) 0.57930(15) 0.0226(5) Uani 1 1 d . . .
H4A H 0.1845 0.2869 0.5922 0.027 Uiso 1 1 calc R . .
C5 C 0.1039(2) 0.34991(11) 0.51923(14) 0.0168(5) Uani 1 1 d . . .
C6 C 0.20205(19) 0.37424(11) 0.47514(14) 0.0165(5) Uani 1 1 d . . .
H6A H 0.2420 0.4051 0.5097 0.020 Uiso 1 1 calc R . .
H6B H 0.2545 0.3407 0.4643 0.020 Uiso 1 1 calc R . .
C7 C 0.23630(18) 0.45119(10) 0.36795(14) 0.0155(5) Uani 1 1 d . . .
H7A H 0.2935 0.4332 0.3333 0.019 Uiso 1 1 calc R . .
H7B H 0.2750 0.4707 0.4160 0.019 Uiso 1 1 calc R . .
C8 C 0.17055(19) 0.49842(10) 0.31942(14) 0.0153(5) Uani 1 1 d . . .
C9 C 0.2164(2) 0.53418(11) 0.25999(15) 0.0209(5) Uani 1 1 d . . .
H9A H 0.2925 0.5297 0.2477 0.025 Uiso 1 1 calc R . .
C10 C 0.1497(2) 0.57658(12) 0.21865(16) 0.0248(5) Uani 1 1 d . . .
H10A H 0.1793 0.6015 0.1773 0.030 Uiso 1 1 calc R . .
C11 C 0.0392(2) 0.58224(12) 0.23830(16) 0.0233(5) Uani 1 1 d . . .
H11A H -0.0079 0.6110 0.2103 0.028 Uiso 1 1 calc R . .
C12 C -0.0015(2) 0.54589(11) 0.29876(15) 0.0194(5) Uani 1 1 d . . .
H12A H -0.0772 0.5501 0.3126 0.023 Uiso 1 1 calc R . .
C13 C 0.1436(2) 0.35330(11) 0.33378(14) 0.0181(5) Uani 1 1 d . . .
H13A H 0.1130 0.3169 0.3607 0.022 Uiso 1 1 calc R . .
H13B H 0.2165 0.3418 0.3121 0.022 Uiso 1 1 calc R . .
C14 C 0.0658(2) 0.37154(12) 0.26308(14) 0.0201(5) Uani 1 1 d . . .
H14A H 0.0947 0.4081 0.2355 0.024 Uiso 1 1 calc R . .
H14B H 0.0591 0.3381 0.2224 0.024 Uiso 1 1 calc R . .
C15 C -0.1223(2) 0.39805(14) 0.23088(16) 0.0302(6) Uani 1 1 d . . .
H15A H -0.1250 0.3648 0.1897 0.036 Uiso 1 1 calc R . .
H15B H -0.1021 0.4363 0.2029 0.036 Uiso 1 1 calc R . .
C16 C -0.2344(2) 0.40492(15) 0.26717(18) 0.0333(7) Uani 1 1 d . . .
H16A H -0.2916 0.4102 0.2229 0.050 Uiso 1 1 calc R . .
H16B H -0.2337 0.4407 0.3032 0.050 Uiso 1 1 calc R . .
H16C H -0.2509 0.3684 0.2990 0.050 Uiso 1 1 calc R . .
B1 B 0.5505(2) 0.22450(12) 0.43766(15) 0.0158(5) Uani 1 1 d . . .
F1 F 0.62050(12) 0.12811(7) 0.31264(9) 0.0275(3) Uani 1 1 d . . .
F2 F 0.48693(14) 0.07387(8) 0.20311(10) 0.0372(4) Uani 1 1 d . . .
F3 F 0.26739(13) 0.10479(8) 0.18562(10) 0.0341(4) Uani 1 1 d . . .
F4 F 0.18517(12) 0.19317(7) 0.28394(9) 0.0271(3) Uani 1 1 d . . .
F5 F 0.31703(11) 0.24719(6) 0.39777(8) 0.0210(3) Uani 1 1 d . . .
F6 F 0.57600(12) 0.09777(6) 0.47853(9) 0.0259(3) Uani 1 1 d . . .
F7 F 0.47436(13) 0.03427(7) 0.59313(10) 0.0316(4) Uani 1 1 d . . .
F8 F 0.32579(13) 0.09046(7) 0.69039(9) 0.0275(3) Uani 1 1 d . . .
F9 F 0.29063(12) 0.21169(7) 0.67551(8) 0.0243(3) Uani 1 1 d . . .
F10 F 0.39513(11) 0.27718(6) 0.56609(8) 0.0203(3) Uani 1 1 d . . .
F11 F 0.62957(12) 0.29870(6) 0.57359(8) 0.0219(3) Uani 1 1 d . . .
F12 F 0.65224(12) 0.41910(7) 0.57962(9) 0.0257(3) Uani 1 1 d . . .
F13 F 0.58657(12) 0.48949(6) 0.44766(10) 0.0271(3) Uani 1 1 d . . .
F14 F 0.49774(12) 0.43488(7) 0.31007(9) 0.0254(3) Uani 1 1 d . . .
F15 F 0.46770(12) 0.31583(7) 0.30366(8) 0.0237(3) Uani 1 1 d . . .
F16 F 0.72341(11) 0.17414(7) 0.56712(8) 0.0231(3) Uani 1 1 d . . .
F17 F 0.94034(12) 0.16836(7) 0.54915(9) 0.0275(3) Uani 1 1 d . . .
F18 F 1.03212(12) 0.20979(7) 0.40979(10) 0.0302(4) Uani 1 1 d . . .
F19 F 0.89629(12) 0.25012(7) 0.28276(9) 0.0275(3) Uani 1 1 d . . .
F20 F 0.67633(12) 0.25389(7) 0.29716(8) 0.0244(3) Uani 1 1 d . . .
C101 C 0.47732(19) 0.19271(10) 0.36024(14) 0.0157(5) Uani 1 1 d . . .
C102 C 0.5131(2) 0.14729(12) 0.30847(15) 0.0205(5) Uani 1 1 d . . .
C103 C 0.4451(2) 0.11774(12) 0.25046(15) 0.0239(5) Uani 1 1 d . . .
C104 C 0.3349(2) 0.13294(12) 0.24177(15) 0.0224(5) Uani 1 1 d . . .
C105 C 0.2936(2) 0.17761(12) 0.29155(15) 0.0203(5) Uani 1 1 d . . .
C106 C 0.3641(2) 0.20500(11) 0.34915(14) 0.0174(5) Uani 1 1 d . . .
C107 C 0.49453(19) 0.19119(11) 0.51680(14) 0.0167(5) Uani 1 1 d . . .
C108 C 0.50809(19) 0.12871(11) 0.52789(15) 0.0189(5) Uani 1 1 d . . .
C109 C 0.4560(2) 0.09450(11) 0.58594(15) 0.0208(5) Uani 1 1 d . . .
C110 C 0.3818(2) 0.12278(12) 0.63557(15) 0.0216(5) Uani 1 1 d . . .
C111 C 0.36454(19) 0.18401(12) 0.62741(14) 0.0190(5) Uani 1 1 d . . .
C112 C 0.41982(19) 0.21693(11) 0.56953(14) 0.0169(5) Uani 1 1 d . . .
C113 C 0.54461(19) 0.30001(11) 0.43948(14) 0.0164(5) Uani 1 1 d . . .
C114 C 0.59147(19) 0.33075(11) 0.50708(14) 0.0172(5) Uani 1 1 d . . .
C115 C 0.6050(2) 0.39333(11) 0.51160(15) 0.0200(5) Uani 1 1 d . . .
C116 C 0.5728(2) 0.42888(11) 0.44542(16) 0.0205(5) Uani 1 1 d . . .
C117 C 0.52703(19) 0.40106(11) 0.37651(15) 0.0197(5) Uani 1 1 d . . .
C118 C 0.51301(19) 0.33850(11) 0.37507(14) 0.0180(5) Uani 1 1 d . . .
C119 C 0.6858(2) 0.21371(11) 0.43227(14) 0.0173(5) Uani 1 1 d . . .
C120 C 0.7597(2) 0.19281(11) 0.49389(14) 0.0174(5) Uani 1 1 d . . .
C121 C 0.8743(2) 0.19000(11) 0.48688(15) 0.0203(5) Uani 1 1 d . . .
C122 C 0.9211(2) 0.21055(11) 0.41681(16) 0.0210(5) Uani 1 1 d . . .
C123 C 0.8525(2) 0.23177(11) 0.35310(15) 0.0208(5) Uani 1 1 d . . .
C124 C 0.7385(2) 0.23275(11) 0.36221(14) 0.0181(5) Uani 1 1 d . . .
O1S O 0.8137(13) 0.0109(5) 0.5126(9) 0.194(5) Uani 0.60 1 d PDU A 1
C1S C 0.7391(7) -0.0179(5) 0.5688(7) 0.092(4) Uani 0.60 1 d PDU A 1
H1SA H 0.6741 -0.0367 0.5391 0.111 Uiso 0.60 1 calc PR A 1
H1SB H 0.7127 0.0115 0.6098 0.111 Uiso 0.60 1 calc PR A 1
C2S C 0.8139(9) -0.0648(5) 0.6078(6) 0.102(4) Uani 0.60 1 d PDU A 1
H2SA H 0.7726 -0.1020 0.6226 0.123 Uiso 0.60 1 calc PR A 1
H2SB H 0.8558 -0.0488 0.6569 0.123 Uiso 0.60 1 calc PR A 1
C3S C 0.8883(8) -0.0759(4) 0.5379(4) 0.068(2) Uani 0.60 1 d PDU A 1
H3SA H 0.8798 -0.1189 0.5205 0.082 Uiso 0.60 1 calc PR A 1
H3SB H 0.9666 -0.0702 0.5582 0.082 Uiso 0.60 1 calc PR A 1
C4S C 0.8677(11) -0.0357(5) 0.4633(6) 0.075(3) Uani 0.60 1 d PDU A 1
H4SA H 0.9371 -0.0213 0.4390 0.090 Uiso 0.60 1 calc PR A 1
H4SB H 0.8170 -0.0543 0.4207 0.090 Uiso 0.60 1 calc PR A 1
O1T O 0.7983(10) 0.0033(6) 0.4677(6) 0.097(4) Uani 0.40 1 d PDU B 2
C1T C 0.7709(15) 0.0091(8) 0.5527(7) 0.106(6) Uani 0.40 1 d PDU B 2
H1TA H 0.6899 0.0029 0.5584 0.127 Uiso 0.40 1 calc PR B 2
H1TB H 0.7907 0.0503 0.5734 0.127 Uiso 0.40 1 calc PR B 2
C2T C 0.8363(9) -0.0388(4) 0.6015(5) 0.043(2) Uani 0.40 1 d PDU B 2
H2TA H 0.9169 -0.0294 0.6069 0.052 Uiso 0.40 1 calc PR B 2
H2TB H 0.8065 -0.0460 0.6563 0.052 Uiso 0.40 1 calc PR B 2
C3T C 0.8109(13) -0.0908(4) 0.5425(7) 0.082(4) Uani 0.40 1 d PDU B 2
H3TA H 0.7309 -0.1019 0.5398 0.099 Uiso 0.40 1 calc PR B 2
H3TB H 0.8568 -0.1274 0.5554 0.099 Uiso 0.40 1 calc PR B 2
C4T C 0.8460(19) -0.0582(7) 0.4649(10) 0.100(6) Uani 0.40 1 d PDU B 2
H4TA H 0.9283 -0.0562 0.4638 0.119 Uiso 0.40 1 calc PR B 2
H4TB H 0.8172 -0.0802 0.4153 0.119 Uiso 0.40 1 calc PR B 2

loop_
_atom_site_aniso_label
_atom_site_aniso_U_11
_atom_site_aniso_U_22
_atom_site_aniso_U_33
_atom_site_aniso_U_23
_atom_site_aniso_U_13
_atom_site_aniso_U_12
Cu1 0.01223(14) 0.01332(14) 0.01662(14) 0.00140(11) 0.00270(10) 0.00203(11)
Cl1 0.0144(3) 0.0186(3) 0.0216(3) -0.0013(2) 0.0025(2) 0.0038(2)
O1 0.0171(8) 0.0232(9) 0.0190(8) -0.0034(7) 0.0007(7) -0.0009(7)
N1 0.0162(10) 0.0154(10) 0.0178(9) -0.0012(8) 0.0016(8) 0.0008(8)
N2 0.0133(9) 0.0102(9) 0.0147(9) 0.0008(7) 0.0007(7) 0.0011(7)
N3 0.0143(9) 0.0126(9) 0.0186(9) -0.0014(7) 0.0002(7) 0.0006(8)
C1 0.0169(12) 0.0212(12) 0.0203(11) -0.0015(10) 0.0016(9) -0.0012(10)
C2 0.0231(13) 0.0192(12) 0.0241(12) 0.0005(10) 0.0050(10) -0.0042(10)
C3 0.0318(14) 0.0180(13) 0.0220(12) 0.0042(10) 0.0025(11) 0.0008(11)
C4 0.0238(13) 0.0203(12) 0.0238(12) 0.0049(10) 0.0006(10) 0.0039(10)
C5 0.0187(11) 0.0138(11) 0.0180(11) -0.0022(9) 0.0018(9) 0.0021(9)
C6 0.0155(11) 0.0137(11) 0.0202(11) 0.0019(9) -0.0005(9) 0.0041(9)
C7 0.0111(10) 0.0153(11) 0.0201(11) -0.0002(9) 0.0019(9) 0.0002(9)
C8 0.0167(11) 0.0124(11) 0.0169(10) -0.0035(8) 0.0004(9) -0.0012(9)
C9 0.0165(11) 0.0194(12) 0.0269(12) 0.0011(10) 0.0012(10) -0.0025(10)
C10 0.0265(14) 0.0201(13) 0.0279(13) 0.0075(10) 0.0023(11) -0.0029(11)
C11 0.0225(13) 0.0194(12) 0.0275(13) 0.0037(10) -0.0039(10) 0.0005(10)
C12 0.0162(11) 0.0186(12) 0.0232(12) 0.0012(9) -0.0017(9) 0.0030(9)
C13 0.0193(12) 0.0143(11) 0.0211(11) -0.0046(9) 0.0056(9) 0.0008(9)
C14 0.0211(12) 0.0205(12) 0.0192(11) -0.0061(9) 0.0043(9) -0.0026(10)
C15 0.0236(14) 0.0415(17) 0.0248(13) -0.0035(12) -0.0066(11) 0.0001(12)
C16 0.0210(14) 0.0425(18) 0.0359(15) -0.0067(13) -0.0032(12) -0.0021(12)
B1 0.0150(12) 0.0175(13) 0.0149(11) -0.0009(10) 0.0013(10) 0.0006(10)
F1 0.0160(7) 0.0291(8) 0.0375(8) -0.0149(7) 0.0024(6) 0.0050(6)
F2 0.0301(9) 0.0389(10) 0.0429(9) -0.0279(8) 0.0054(7) -0.0003(7)
F3 0.0257(8) 0.0412(10) 0.0349(9) -0.0181(7) -0.0047(7) -0.0064(7)
F4 0.0152(7) 0.0352(9) 0.0306(8) -0.0045(7) -0.0032(6) 0.0024(6)
F5 0.0186(7) 0.0211(7) 0.0233(7) -0.0050(6) 0.0014(6) 0.0058(6)
F6 0.0276(8) 0.0176(7) 0.0334(8) -0.0024(6) 0.0121(6) 0.0038(6)
F7 0.0383(9) 0.0155(7) 0.0415(9) 0.0054(7) 0.0083(7) 0.0025(7)
F8 0.0285(8) 0.0287(8) 0.0257(7) 0.0084(6) 0.0058(6) -0.0041(7)
F9 0.0233(8) 0.0299(8) 0.0202(7) 0.0016(6) 0.0083(6) 0.0050(6)
F10 0.0211(7) 0.0167(7) 0.0235(7) 0.0006(6) 0.0058(6) 0.0049(6)
F11 0.0223(7) 0.0230(8) 0.0201(7) 0.0002(6) -0.0030(6) -0.0008(6)
F12 0.0253(8) 0.0255(8) 0.0265(7) -0.0107(6) 0.0020(6) -0.0083(6)
F13 0.0227(8) 0.0144(7) 0.0446(9) -0.0020(6) 0.0069(7) -0.0018(6)
F14 0.0212(7) 0.0221(8) 0.0327(8) 0.0105(6) -0.0012(6) 0.0003(6)
F15 0.0286(8) 0.0227(8) 0.0192(7) 0.0007(6) -0.0052(6) -0.0028(6)
F16 0.0179(7) 0.0318(8) 0.0198(7) 0.0065(6) 0.0028(6) 0.0016(6)
F17 0.0184(7) 0.0304(8) 0.0331(8) 0.0033(7) -0.0038(6) 0.0046(6)
F18 0.0144(7) 0.0342(9) 0.0426(9) -0.0042(7) 0.0083(6) -0.0009(6)
F19 0.0271(8) 0.0306(8) 0.0258(7) -0.0017(6) 0.0135(6) -0.0060(7)
F20 0.0249(8) 0.0287(8) 0.0195(7) 0.0021(6) 0.0017(6) 0.0000(6)
C101 0.0133(11) 0.0141(11) 0.0197(11) -0.0008(9) 0.0021(9) -0.0016(9)
C102 0.0133(11) 0.0222(13) 0.0264(12) -0.0030(10) 0.0036(9) 0.0015(10)
C103 0.0242(13) 0.0232(13) 0.0249(12) -0.0118(10) 0.0064(10) -0.0013(11)
C104 0.0202(12) 0.0259(14) 0.0211(12) -0.0057(10) -0.0011(10) -0.0076(10)
C105 0.0136(11) 0.0235(13) 0.0236(12) 0.0010(10) 0.0005(9) -0.0025(10)
C106 0.0190(12) 0.0159(11) 0.0174(11) -0.0009(9) 0.0037(9) 0.0017(9)
C107 0.0159(11) 0.0154(11) 0.0186(11) -0.0006(9) -0.0007(9) -0.0007(9)
C108 0.0156(11) 0.0194(12) 0.0219(11) -0.0027(10) 0.0029(9) 0.0006(9)
C109 0.0217(12) 0.0147(12) 0.0257(12) 0.0012(10) -0.0011(10) -0.0021(10)
C110 0.0200(12) 0.0252(13) 0.0196(11) 0.0068(10) -0.0005(10) -0.0048(10)
C111 0.0152(11) 0.0253(13) 0.0165(11) -0.0016(9) 0.0008(9) 0.0031(10)
C112 0.0153(11) 0.0157(11) 0.0193(11) -0.0018(9) -0.0033(9) 0.0016(9)
C113 0.0125(11) 0.0169(11) 0.0202(11) -0.0017(9) 0.0032(9) -0.0002(9)
C114 0.0135(11) 0.0187(12) 0.0195(11) -0.0007(9) 0.0030(9) 0.0011(9)
C115 0.0150(11) 0.0215(13) 0.0236(12) -0.0069(10) 0.0041(9) -0.0026(10)
C116 0.0131(11) 0.0158(12) 0.0333(13) -0.0022(10) 0.0078(10) -0.0022(9)
C117 0.0139(11) 0.0195(12) 0.0261(12) 0.0055(10) 0.0034(9) 0.0018(9)
C118 0.0124(11) 0.0199(12) 0.0216(11) -0.0008(9) 0.0004(9) -0.0017(9)
C119 0.0176(11) 0.0135(11) 0.0210(11) -0.0018(9) 0.0024(9) -0.0011(9)
C120 0.0172(11) 0.0157(11) 0.0197(11) -0.0005(9) 0.0053(9) -0.0007(9)
C121 0.0195(12) 0.0168(12) 0.0242(12) -0.0022(10) -0.0020(10) 0.0024(10)
C122 0.0133(11) 0.0185(12) 0.0314(13) -0.0076(10) 0.0048(10) -0.0019(9)
C123 0.0248(13) 0.0167(12) 0.0216(12) -0.0039(9) 0.0087(10) -0.0058(10)
C124 0.0197(12) 0.0175(12) 0.0171(11) -0.0024(9) 0.0008(9) -0.0003(10)
O1S 0.259(13) 0.098(7) 0.232(13) 0.007(7) 0.072(10) 0.039(7)
C1S 0.031(4) 0.138(9) 0.108(7) -0.094(6) 0.000(4) -0.002(4)
C2S 0.073(6) 0.148(10) 0.089(6) 0.004(6) 0.038(5) -0.047(6)
C3S 0.076(5) 0.059(4) 0.070(5) 0.008(4) 0.016(4) 0.043(4)
C4S 0.065(5) 0.092(7) 0.067(5) 0.020(5) -0.005(4) -0.001(6)
O1T 0.089(7) 0.115(8) 0.084(6) 0.042(6) -0.044(5) -0.021(6)
C1T 0.076(10) 0.127(10) 0.109(8) -0.053(9) -0.041(9) 0.082(9)
C2T 0.034(5) 0.068(6) 0.028(4) 0.015(4) 0.009(3) 0.006(5)
C3T 0.094(9) 0.056(6) 0.093(8) 0.018(5) -0.036(8) 0.027(7)
C4T 0.101(13) 0.141(13) 0.059(7) -0.010(7) 0.028(8) 0.051(11)

loop_
_atom_type_symbol
_atom_type_description
_atom_type_scat_dispersion_real
_atom_type_scat_dispersion_imag
_atom_type_scat_source
C C 0.0033 0.0016 'International Tables Vol C Tables 4.2.6.8 and 6.1.1.4'
H H 0.0000 0.0000 'International Tables Vol C Tables 4.2.6.8 and 6.1.1.4'
B B 0.0013 0.0007 'International Tables Vol C Tables 4.2.6.8 and 6.1.1.4'
N N 0.0061 0.0033 'International Tables Vol C Tables 4.2.6.8 and 6.1.1.4'
O O 0.0106 0.0060 'International Tables Vol C Tables 4.2.6.8 and 6.1.1.4'
F F 0.0171 0.0103 'International Tables Vol C Tables 4.2.6.8 and 6.1.1.4'
Cu Cu 0.3201 1.2651 'International Tables Vol C Tables 4.2.6.8 and 6.1.1.4'
Cl Cl 0.1484 0.1585 'International Tables Vol C Tables 4.2.6.8 and 6.1.1.4'

loop_
_exptl_crystal_face_index_h
_exptl_crystal_face_index_k
_exptl_crystal_face_index_l
_exptl_crystal_face_perp_dist
0.00 15.00 -20.00 0.1495
-9.00 5.00 19.00 0.2771
-9.00 26.00 0.00 0.1969
-11.00 23.00 -5.00 0.2249
6.00 -14.00 -19.00 0.1852
-16.00 9.00 -1.00 0.3192
5.00 15.00 18.00 0.2340
-1.00 19.00 18.00 0.1634
5.00 8.00 -21.00 0.1961
-17.00 -6.00 2.00 0.3388
-4.00 -22.00 16.00 0.1784
2.00 -18.00 18.00 0.1542
5.00 -22.00 -15.00 0.1891
0.00 -20.00 -17.00 0.1584
9.00 23.00 -9.00 0.2623
2.00 23.00 -15.00 0.1485
0.00 22.00 -16.00 0.1513
2.00 -31.00 2.00 0.2205
13.00 -14.00 10.00 0.2987
1.00 31.00 -1.00 0.1945
0.00 -6.00 23.00 0.1420
10.00 24.00 6.00 0.2743
-9.00 24.00 -8.00 0.2155
-9.00 -25.00 -6.00 0.2545
-16.00 -11.00 1.00 0.3257
-7.00 28.00 -2.00 0.1948

loop_
_geom_angle_atom_site_label_1
_geom_angle_atom_site_label_2
_geom_angle_atom_site_label_3
_geom_angle
_geom_angle_site_symmetry_1
_geom_angle_site_symmetry_3
_geom_angle_publ_flag
N1 Cu1 N3 165.40(8) . . ?
N1 Cu1 N2 82.13(8) . . ?
N3 Cu1 N2 83.62(8) . . ?
N1 Cu1 Cl1 96.33(6) . . ?
N3 Cu1 Cl1 97.77(6) . . ?
N2 Cu1 Cl1 177.25(5) . . ?
N1 Cu1 O1 97.15(7) . . ?
N3 Cu1 O1 83.23(7) . . ?
N2 Cu1 O1 79.10(6) . . ?
Cl1 Cu1 O1 103.38(4) . . ?
C14 O1 C15 111.84(18) . . ?
C14 O1 Cu1 101.43(12) . . ?
C15 O1 Cu1 129.25(15) . . ?
C5 N1 C1 119.3(2) . . ?
C5 N1 Cu1 113.63(16) . . ?
C1 N1 Cu1 126.89(16) . . ?
C6 N2 C7 112.98(17) . . ?
C6 N2 C13 108.96(17) . . ?
C7 N2 C13 112.19(17) . . ?
C6 N2 Cu1 106.00(13) . . ?
C7 N2 Cu1 106.16(13) . . ?
C13 N2 Cu1 110.33(14) . . ?
C12 N3 C8 119.4(2) . . ?
C12 N3 Cu1 126.48(16) . . ?
C8 N3 Cu1 113.86(15) . . ?
N1 C1 C2 122.3(2) . . ?
N1 C1 H1A 118.9 . . ?
C2 C1 H1A 118.8 . . ?
C1 C2 C3 118.5(2) . . ?
C1 C2 H2A 120.8 . . ?
C3 C2 H2A 120.8 . . ?
C4 C3 C2 119.5(2) . . ?
C4 C3 H3A 120.2 . . ?
C2 C3 H3A 120.2 . . ?
C3 C4 C5 119.2(2) . . ?
C3 C4 H4A 120.4 . . ?
C5 C4 H4A 120.4 . . ?
N1 C5 C4 121.2(2) . . ?
N1 C5 C6 116.0(2) . . ?
C4 C5 C6 122.7(2) . . ?
N2 C6 C5 109.08(18) . . ?
N2 C6 H6A 109.9 . . ?
C5 C6 H6A 109.9 . . ?
N2 C6 H6B 109.9 . . ?
C5 C6 H6B 109.9 . . ?
H6A C6 H6B 108.3 . . ?
N2 C7 C8 110.57(18) . . ?
N2 C7 H7A 109.5 . . ?
C8 C7 H7A 109.5 . . ?
N2 C7 H7B 109.5 . . ?
C8 C7 H7B 109.5 . . ?
H7A C7 H7B 108.1 . . ?
N3 C8 C9 121.6(2) . . ?
N3 C8 C7 115.5(2) . . ?
C9 C8 C7 122.9(2) . . ?
C8 C9 C10 119.0(2) . . ?
C8 C9 H9A 120.5 . . ?
C10 C9 H9A 120.5 . . ?
C9 C10 C11 119.2(2) . . ?
C9 C10 H10A 120.4 . . ?
C11 C10 H10A 120.4 . . ?
C12 C11 C10 119.3(2) . . ?
C12 C11 H11A 120.3 . . ?
C10 C11 H11A 120.3 . . ?
N3 C12 C11 121.5(2) . . ?
N3 C12 H12A 119.2 . . ?
C11 C12 H12A 119.2 . . ?
N2 C13 C14 113.49(19) . . ?
N2 C13 H13A 108.9 . . ?
C14 C13 H13A 108.9 . . ?
N2 C13 H13B 108.9 . . ?
C14 C13 H13B 108.9 . . ?
H13A C13 H13B 107.7 . . ?
O1 C14 C13 107.87(19) . . ?
O1 C14 H14A 110.1 . . ?
C13 C14 H14A 110.1 . . ?
O1 C14 H14B 110.1 . . ?
C13 C14 H14B 110.1 . . ?
H14A C14 H14B 108.4 . . ?
O1 C15 C16 109.5(2) . . ?
O1 C15 H15A 109.8 . . ?
C16 C15 H15A 109.8 . . ?
O1 C15 H15B 109.8 . . ?
C16 C15 H15B 109.8 . . ?
H15A C15 H15B 108.2 . . ?
C15 C16 H16A 109.5 . . ?
C15 C16 H16B 109.5 . . ?
H16A C16 H16B 109.5 . . ?
C15 C16 H16C 109.5 . . ?
H16A C16 H16C 109.5 . . ?
H16B C16 H16C 109.5 . . ?
C119 B1 C107 114.49(19) . . ?
C119 B1 C113 100.78(18) . . ?
C107 B1 C113 114.15(19) . . ?
C119 B1 C101 112.88(18) . . ?
C107 B1 C101 100.85(18) . . ?
C113 B1 C101 114.34(19) . . ?
C102 C101 C106 112.9(2) . . ?
C102 C101 B1 126.7(2) . . ?
C106 C101 B1 119.9(2) . . ?
F1 C102 C103 114.8(2) . . ?
F1 C102 C101 120.9(2) . . ?
C103 C102 C101 124.3(2) . . ?
F2 C103 C104 120.0(2) . . ?
F2 C103 C102 120.2(2) . . ?
C104 C103 C102 119.8(2) . . ?
F3 C104 C103 120.7(2) . . ?
F3 C104 C105 120.3(2) . . ?
C103 C104 C105 119.0(2) . . ?
F4 C105 C106 121.1(2) . . ?
F4 C105 C104 119.9(2) . . ?
C106 C105 C104 119.1(2) . . ?
F5 C106 C105 115.9(2) . . ?
F5 C106 C101 119.1(2) . . ?
C105 C106 C101 125.0(2) . . ?
C112 C107 C108 113.3(2) . . ?
C112 C107 B1 126.8(2) . . ?
C108 C107 B1 119.2(2) . . ?
F6 C108 C109 116.0(2) . . ?
F6 C108 C107 119.1(2) . . ?
C109 C108 C107 124.8(2) . . ?
F7 C109 C110 120.0(2) . . ?
F7 C109 C108 121.1(2) . . ?
C110 C109 C108 118.9(2) . . ?
F8 C110 C111 120.4(2) . . ?
F8 C110 C109 120.6(2) . . ?
C111 C110 C109 119.0(2) . . ?
F9 C111 C110 119.1(2) . . ?
F9 C111 C112 120.6(2) . . ?
C110 C111 C112 120.4(2) . . ?
F10 C112 C111 115.3(2) . . ?
F10 C112 C107 121.1(2) . . ?
C111 C112 C107 123.6(2) . . ?
C118 C113 C114 113.1(2) . . ?
C118 C113 B1 127.2(2) . . ?
C114 C113 B1 118.9(2) . . ?
F11 C114 C115 116.0(2) . . ?
F11 C114 C113 119.5(2) . . ?
C115 C114 C113 124.5(2) . . ?
F12 C115 C116 120.1(2) . . ?
F12 C115 C114 120.3(2) . . ?
C116 C115 C114 119.6(2) . . ?
F13 C116 C117 120.6(2) . . ?
F13 C116 C115 120.8(2) . . ?
C117 C116 C115 118.6(2) . . ?
F14 C117 C116 119.6(2) . . ?
F14 C117 C118 120.4(2) . . ?
C116 C117 C118 120.0(2) . . ?
F15 C118 C117 115.0(2) . . ?
F15 C118 C113 120.8(2) . . ?
C117 C118 C113 124.2(2) . . ?
C120 C119 C124 113.2(2) . . ?
C120 C119 B1 127.5(2) . . ?
C124 C119 B1 119.0(2) . . ?
F16 C120 C119 121.2(2) . . ?
F16 C120 C121 114.8(2) . . ?
C119 C120 C121 124.0(2) . . ?
F17 C121 C122 119.6(2) . . ?
F17 C121 C120 120.4(2) . . ?
C122 C121 C120 119.9(2) . . ?
F18 C122 C121 120.8(2) . . ?
F18 C122 C123 120.2(2) . . ?
C121 C122 C123 119.0(2) . . ?
F19 C123 C122 120.0(2) . . ?
F19 C123 C124 120.9(2) . . ?
C122 C123 C124 119.1(2) . . ?
F20 C124 C123 115.8(2) . . ?
F20 C124 C119 119.4(2) . . ?
C123 C124 C119 124.8(2) . . ?
C1S O1S C4S 110.0(9) . . ?
O1S C1S C2S 101.0(8) . . ?
O1S C1S H1SA 111.6 . . ?
C2S C1S H1SA 111.6 . . ?
O1S C1S H1SB 111.6 . . ?
C2S C1S H1SB 111.6 . . ?
H1SA C1S H1SB 109.4 . . ?
C1S C2S C3S 99.0(7) . . ?
C1S C2S H2SA 112.0 . . ?
C3S C2S H2SA 112.0 . . ?
C1S C2S H2SB 112.0 . . ?
C3S C2S H2SB 112.0 . . ?
H2SA C2S H2SB 109.6 . . ?
C2S C3S C4S 115.8(7) . . ?
C2S C3S H3SA 108.3 . . ?
C4S C3S H3SA 108.3 . . ?
C2S C3S H3SB 108.3 . . ?
C4S C3S H3SB 108.3 . . ?
H3SA C3S H3SB 107.4 . . ?
O1S C4S C3S 91.5(8) . . ?
O1S C4S H4SA 113.4 . . ?
C3S C4S H4SA 113.4 . . ?
O1S C4S H4SB 113.4 . . ?
C3S C4S H4SB 113.4 . . ?
H4SA C4S H4SB 110.7 . . ?
C1T O1T C4T 102.5(10) . . ?
O1T C1T C2T 107.9(8) . . ?
O1T C1T H1TA 110.1 . . ?
C2T C1T H1TA 110.1 . . ?
O1T C1T H1TB 110.1 . . ?
C2T C1T H1TB 110.1 . . ?
H1TA C1T H1TB 108.4 . . ?
C3T C2T C1T 96.0(9) . . ?
C3T C2T H2TA 112.5 . . ?
C1T C2T H2TA 112.5 . . ?
C3T C2T H2TB 112.5 . . ?
C1T C2T H2TB 112.5 . . ?
H2TA C2T H2TB 110.1 . . ?
C2T C3T C4T 96.8(10) . . ?
C2T C3T H3TA 112.4 . . ?
C4T C3T H3TA 112.4 . . ?
C2T C3T H3TB 112.4 . . ?
C4T C3T H3TB 112.4 . . ?
H3TA C3T H3TB 110.0 . . ?
O1T C4T C3T 106.4(9) . . ?
O1T C4T H4TA 110.5 . . ?
C3T C4T H4TA 110.5 . . ?
O1T C4T H4TB 110.5 . . ?
C3T C4T H4TB 110.5 . . ?
H4TA C4T H4TB 108.6 . . ?

loop_
_geom_bond_atom_site_label_1
_geom_bond_atom_site_label_2
_geom_bond_distance
_geom_bond_site_symmetry_2
_geom_bond_publ_flag
Cu1 N1 1.979(2) . ?
Cu1 N3 1.9854(19) . ?
Cu1 N2 2.0418(19) . ?
Cu1 Cl1 2.2305(6) . ?
Cu1 O1 2.4765(16) . ?
O1 C14 1.421(3) . ?
O1 C15 1.437(3) . ?
N1 C5 1.345(3) . ?
N1 C1 1.347(3) . ?
N2 C6 1.485(3) . ?
N2 C7 1.486(3) . ?
N2 C13 1.491(3) . ?
N3 C12 1.344(3) . ?
N3 C8 1.348(3) . ?
C1 C2 1.373(3) . ?
C1 H1A 0.9500 . ?
C2 C3 1.387(4) . ?
C2 H2A 0.9500 . ?
C3 C4 1.381(4) . ?
C3 H3A 0.9500 . ?
C4 C5 1.385(3) . ?
C4 H4A 0.9500 . ?
C5 C6 1.505(3) . ?
C6 H6A 0.9900 . ?
C6 H6B 0.9900 . ?
C7 C8 1.505(3) . ?
C7 H7A 0.9900 . ?
C7 H7B 0.9900 . ?
C8 C9 1.380(3) . ?
C9 C10 1.382(4) . ?
C9 H9A 0.9500 . ?
C10 C11 1.384(4) . ?
C10 H10A 0.9500 . ?
C11 C12 1.374(3) . ?
C11 H11A 0.9500 . ?
C12 H12A 0.9500 . ?
C13 C14 1.505(3) . ?
C13 H13A 0.9900 . ?
C13 H13B 0.9900 . ?
C14 H14A 0.9900 . ?
C14 H14B 0.9900 . ?
C15 C16 1.501(4) . ?
C15 H15A 0.9900 . ?
C15 H15B 0.9900 . ?
C16 H16A 0.9800 . ?
C16 H16B 0.9800 . ?
C16 H16C 0.9800 . ?
B1 C119 1.649(3) . ?
B1 C107 1.651(3) . ?
B1 C113 1.658(4) . ?
B1 C101 1.658(3) . ?
F1 C102 1.355(3) . ?
F2 C103 1.345(3) . ?
F3 C104 1.345(3) . ?
F4 C105 1.346(3) . ?
F5 C106 1.358(3) . ?
F6 C108 1.353(3) . ?
F7 C109 1.343(3) . ?
F8 C110 1.344(3) . ?
F9 C111 1.354(3) . ?
F10 C112 1.355(3) . ?
F11 C114 1.354(3) . ?
F12 C115 1.347(3) . ?
F13 C116 1.340(3) . ?
F14 C117 1.346(3) . ?
F15 C118 1.357(3) . ?
F16 C120 1.352(3) . ?
F17 C121 1.346(3) . ?
F18 C122 1.343(3) . ?
F19 C123 1.344(3) . ?
F20 C124 1.351(3) . ?
C101 C102 1.386(3) . ?
C101 C106 1.389(3) . ?
C102 C103 1.382(3) . ?
C103 C104 1.366(4) . ?
C104 C105 1.379(4) . ?
C105 C106 1.374(3) . ?
C107 C112 1.389(3) . ?
C107 C108 1.391(3) . ?
C108 C109 1.379(3) . ?
C109 C110 1.377(4) . ?
C110 C111 1.364(4) . ?
C111 C112 1.381(3) . ?
C113 C118 1.387(3) . ?
C113 C114 1.389(3) . ?
C114 C115 1.384(3) . ?
C115 C116 1.372(4) . ?
C116 C117 1.371(4) . ?
C117 C118 1.383(3) . ?
C119 C120 1.387(3) . ?
C119 C124 1.394(3) . ?
C120 C121 1.388(3) . ?
C121 C122 1.371(4) . ?
C122 C123 1.377(4) . ?
C123 C124 1.384(3) . ?
O1S C1S 1.454(7) . ?
O1S C4S 1.469(7) . ?
C1S C2S 1.490(5) . ?
C1S H1SA 0.9900 . ?
C1S H1SB 0.9900 . ?
C2S C3S 1.498(5) . ?
C2S H2SA 0.9900 . ?
C2S H2SB 0.9900 . ?
C3S C4S 1.513(5) . ?
C3S H3SA 0.9900 . ?
C3S H3SB 0.9900 . ?
C4S H4SA 0.9900 . ?
C4S H4SB 0.9900 . ?
O1T C1T 1.444(7) . ?
O1T C4T 1.469(7) . ?
C1T C2T 1.516(5) . ?
C1T H1TA 0.9900 . ?
C1T H1TB 0.9900 . ?
C2T C3T 1.513(5) . ?
C2T H2TA 0.9900 . ?
C2T H2TB 0.9900 . ?
C3T C4T 1.529(5) . ?
C3T H3TA 0.9900 . ?
C3T H3TB 0.9900 . ?
C4T H4TA 0.9900 . ?
C4T H4TB 0.9900 . ?

loop_
_geom_torsion_atom_site_label_1
_geom_torsion_atom_site_label_2
_geom_torsion_atom_site_label_3
_geom_torsion_atom_site_label_4
_geom_torsion
_geom_torsion_site_symmetry_1
_geom_torsion_site_symmetry_2
_geom_torsion_site_symmetry_3
_geom_torsion_site_symmetry_4
_geom_torsion_publ_flag
N1 Cu1 O1 C14 -98.54(14) . . . . ?
N3 Cu1 O1 C14 66.75(14) . . . . ?
N2 Cu1 O1 C14 -18.02(14) . . . . ?
Cl1 Cu1 O1 C14 163.17(13) . . . . ?
N1 Cu1 O1 C15 130.5(2) . . . . ?
N3 Cu1 O1 C15 -64.2(2) . . . . ?
N2 Cu1 O1 C15 -149.0(2) . . . . ?
Cl1 Cu1 O1 C15 32.2(2) . . . . ?
N3 Cu1 N1 C5 7.0(4) . . . . ?
N2 Cu1 N1 C5 19.67(16) . . . . ?
Cl1 Cu1 N1 C5 -158.03(15) . . . . ?
O1 Cu1 N1 C5 97.57(16) . . . . ?
N3 Cu1 N1 C1 -178.1(3) . . . . ?
N2 Cu1 N1 C1 -165.4(2) . . . . ?
Cl1 Cu1 N1 C1 16.9(2) . . . . ?
O1 Cu1 N1 C1 -87.5(2) . . . . ?
N1 Cu1 N2 C6 -31.17(14) . . . . ?
N3 Cu1 N2 C6 145.63(14) . . . . ?
Cl1 Cu1 N2 C6 25.0(12) . . . . ?
O1 Cu1 N2 C6 -130.07(14) . . . . ?
N1 Cu1 N2 C7 -151.57(14) . . . . ?
N3 Cu1 N2 C7 25.24(13) . . . . ?
Cl1 Cu1 N2 C7 -95.4(12) . . . . ?
O1 Cu1 N2 C7 109.54(14) . . . . ?
N1 Cu1 N2 C13 86.65(15) . . . . ?
N3 Cu1 N2 C13 -96.55(15) . . . . ?
Cl1 Cu1 N2 C13 142.8(11) . . . . ?
O1 Cu1 N2 C13 -12.24(13) . . . . ?
N1 Cu1 N3 C12 175.4(3) . . . . ?
N2 Cu1 N3 C12 162.7(2) . . . . ?
Cl1 Cu1 N3 C12 -19.7(2) . . . . ?
O1 Cu1 N3 C12 82.98(19) . . . . ?
N1 Cu1 N3 C8 1.0(4) . . . . ?
N2 Cu1 N3 C8 -11.65(16) . . . . ?
Cl1 Cu1 N3 C8 165.97(15) . . . . ?
O1 Cu1 N3 C8 -91.38(16) . . . . ?
C5 N1 C1 C2 1.4(3) . . . . ?
Cu1 N1 C1 C2 -173.34(18) . . . . ?
N1 C1 C2 C3 -0.1(4) . . . . ?
C1 C2 C3 C4 -1.7(4) . . . . ?
C2 C3 C4 C5 2.1(4) . . . . ?
C1 N1 C5 C4 -0.9(3) . . . . ?
Cu1 N1 C5 C4 174.50(18) . . . . ?
C1 N1 C5 C6 -178.1(2) . . . . ?
Cu1 N1 C5 C6 -2.8(3) . . . . ?
C3 C4 C5 N1 -0.9(4) . . . . ?
C3 C4 C5 C6 176.2(2) . . . . ?
C7 N2 C6 C5 152.78(18) . . . . ?
C13 N2 C6 C5 -81.8(2) . . . . ?
Cu1 N2 C6 C5 36.9(2) . . . . ?
N1 C5 C6 N2 -23.9(3) . . . . ?
C4 C5 C6 N2 158.9(2) . . . . ?
C6 N2 C7 C8 -149.85(18) . . . . ?
C13 N2 C7 C8 86.5(2) . . . . ?
Cu1 N2 C7 C8 -34.1(2) . . . . ?
C12 N3 C8 C9 0.7(3) . . . . ?
Cu1 N3 C8 C9 175.50(18) . . . . ?
C12 N3 C8 C7 179.6(2) . . . . ?
Cu1 N3 C8 C7 -5.6(2) . . . . ?
N2 C7 C8 N3 27.5(3) . . . . ?
N2 C7 C8 C9 -153.6(2) . . . . ?
N3 C8 C9 C10 -1.0(4) . . . . ?
C7 C8 C9 C10 -179.8(2) . . . . ?
C8 C9 C10 C11 0.4(4) . . . . ?
C9 C10 C11 C12 0.4(4) . . . . ?
C8 N3 C12 C11 0.1(3) . . . . ?
Cu1 N3 C12 C11 -173.97(18) . . . . ?
C10 C11 C12 N3 -0.6(4) . . . . ?
C6 N2 C13 C14 159.04(19) . . . . ?
C7 N2 C13 C14 -75.1(2) . . . . ?
Cu1 N2 C13 C14 43.1(2) . . . . ?
C15 O1 C14 C13 -175.9(2) . . . . ?
Cu1 O1 C14 C13 43.14(19) . . . . ?
N2 C13 C14 O1 -62.0(2) . . . . ?
C14 O1 C15 C16 174.4(2) . . . . ?
Cu1 O1 C15 C16 -58.5(3) . . . . ?
C119 B1 C101 C102 18.4(3) . . . . ?
C107 B1 C101 C102 -104.2(3) . . . . ?
C113 B1 C101 C102 132.9(2) . . . . ?
C119 B1 C101 C106 -170.7(2) . . . . ?
C107 B1 C101 C106 66.7(3) . . . . ?
C113 B1 C101 C106 -56.2(3) . . . . ?
C106 C101 C102 F1 -177.9(2) . . . . ?
B1 C101 C102 F1 -6.5(4) . . . . ?
C106 C101 C102 C103 1.3(4) . . . . ?
B1 C101 C102 C103 172.7(2) . . . . ?
F1 C102 C103 F2 -0.3(4) . . . . ?
C101 C102 C103 F2 -179.6(2) . . . . ?
F1 C102 C103 C104 179.2(2) . . . . ?
C101 C102 C103 C104 -0.1(4) . . . . ?
F2 C103 C104 F3 -0.6(4) . . . . ?
C102 C103 C104 F3 179.9(2) . . . . ?
F2 C103 C104 C105 179.3(2) . . . . ?
C102 C103 C104 C105 -0.2(4) . . . . ?
F3 C104 C105 F4 0.0(4) . . . . ?
C103 C104 C105 F4 -179.9(2) . . . . ?
F3 C104 C105 C106 179.1(2) . . . . ?
C103 C104 C105 C106 -0.8(4) . . . . ?
F4 C105 C106 F5 1.1(3) . . . . ?
C104 C105 C106 F5 -178.0(2) . . . . ?
F4 C105 C106 C101 -178.7(2) . . . . ?
C104 C105 C106 C101 2.2(4) . . . . ?
C102 C101 C106 F5 177.9(2) . . . . ?
B1 C101 C106 F5 5.8(3) . . . . ?
C102 C101 C106 C105 -2.3(4) . . . . ?
B1 C101 C106 C105 -174.4(2) . . . . ?
C119 B1 C107 C112 134.2(2) . . . . ?
C113 B1 C107 C112 18.8(3) . . . . ?
C101 B1 C107 C112 -104.3(3) . . . . ?
C119 B1 C107 C108 -55.8(3) . . . . ?
C113 B1 C107 C108 -171.2(2) . . . . ?
C101 B1 C107 C108 65.7(3) . . . . ?
C112 C107 C108 F6 177.9(2) . . . . ?
B1 C107 C108 F6 6.6(3) . . . . ?
C112 C107 C108 C109 -1.4(4) . . . . ?
B1 C107 C108 C109 -172.7(2) . . . . ?
F6 C108 C109 F7 1.2(3) . . . . ?
C107 C108 C109 F7 -179.4(2) . . . . ?
F6 C108 C109 C110 -177.0(2) . . . . ?
C107 C108 C109 C110 2.3(4) . . . . ?
F7 C109 C110 F8 -1.2(4) . . . . ?
C108 C109 C110 F8 177.1(2) . . . . ?
F7 C109 C110 C111 179.9(2) . . . . ?
C108 C109 C110 C111 -1.9(4) . . . . ?
F8 C110 C111 F9 0.3(3) . . . . ?
C109 C110 C111 F9 179.2(2) . . . . ?
F8 C110 C111 C112 -178.2(2) . . . . ?
C109 C110 C111 C112 0.7(4) . . . . ?
F9 C111 C112 F10 0.7(3) . . . . ?
C110 C111 C112 F10 179.1(2) . . . . ?
F9 C111 C112 C107 -178.3(2) . . . . ?
C110 C111 C112 C107 0.1(4) . . . . ?
C108 C107 C112 F10 -178.8(2) . . . . ?
B1 C107 C112 F10 -8.3(4) . . . . ?
C108 C107 C112 C111 0.2(3) . . . . ?
B1 C107 C112 C111 170.7(2) . . . . ?
C119 B1 C113 C118 102.6(3) . . . . ?
C107 B1 C113 C118 -134.2(2) . . . . ?
C101 B1 C113 C118 -18.7(3) . . . . ?
C119 B1 C113 C114 -66.4(2) . . . . ?
C107 B1 C113 C114 56.8(3) . . . . ?
C101 B1 C113 C114 172.2(2) . . . . ?
C118 C113 C114 F11 -177.8(2) . . . . ?
B1 C113 C114 F11 -7.3(3) . . . . ?
C118 C113 C114 C115 0.7(3) . . . . ?
B1 C113 C114 C115 171.3(2) . . . . ?
F11 C114 C115 F12 -0.9(3) . . . . ?
C113 C114 C115 F12 -179.5(2) . . . . ?
F11 C114 C115 C116 177.3(2) . . . . ?
C113 C114 C115 C116 -1.3(4) . . . . ?
F12 C115 C116 F13 -0.7(3) . . . . ?
C114 C115 C116 F13 -178.9(2) . . . . ?
F12 C115 C116 C117 178.7(2) . . . . ?
C114 C115 C116 C117 0.5(3) . . . . ?
F13 C116 C117 F14 1.3(3) . . . . ?
C115 C116 C117 F14 -178.1(2) . . . . ?
F13 C116 C117 C118 -179.8(2) . . . . ?
C115 C116 C117 C118 0.7(4) . . . . ?
F14 C117 C118 F15 -0.7(3) . . . . ?
C116 C117 C118 F15 -179.6(2) . . . . ?
F14 C117 C118 C113 177.5(2) . . . . ?
C116 C117 C118 C113 -1.3(4) . . . . ?
C114 C113 C118 F15 178.7(2) . . . . ?
B1 C113 C118 F15 9.1(4) . . . . ?
C114 C113 C118 C117 0.6(3) . . . . ?
B1 C113 C118 C117 -169.0(2) . . . . ?
C107 B1 C119 C120 -15.9(3) . . . . ?
C113 B1 C119 C120 107.1(3) . . . . ?
C101 B1 C119 C120 -130.5(2) . . . . ?
C107 B1 C119 C124 171.4(2) . . . . ?
C113 B1 C119 C124 -65.6(3) . . . . ?
C101 B1 C119 C124 56.8(3) . . . . ?
C124 C119 C120 F16 178.1(2) . . . . ?
B1 C119 C120 F16 5.0(4) . . . . ?
C124 C119 C120 C121 -1.0(3) . . . . ?
B1 C119 C120 C121 -174.1(2) . . . . ?
F16 C120 C121 F17 1.8(3) . . . . ?
C119 C120 C121 F17 -179.1(2) . . . . ?
F16 C120 C121 C122 -176.8(2) . . . . ?
C119 C120 C121 C122 2.3(4) . . . . ?
F17 C121 C122 F18 -0.5(4) . . . . ?
C120 C121 C122 F18 178.1(2) . . . . ?
F17 C121 C122 C123 179.1(2) . . . . ?
C120 C121 C122 C123 -2.3(4) . . . . ?
F18 C122 C123 F19 1.9(3) . . . . ?
C121 C122 C123 F19 -177.7(2) . . . . ?
F18 C122 C123 C124 -179.3(2) . . . . ?
C121 C122 C123 C124 1.1(4) . . . . ?
F19 C123 C124 F20 -0.9(3) . . . . ?
C122 C123 C124 F20 -179.7(2) . . . . ?
F19 C123 C124 C119 178.9(2) . . . . ?
C122 C123 C124 C119 0.1(4) . . . . ?
C120 C119 C124 F20 179.6(2) . . . . ?
B1 C119 C124 F20 -6.6(3) . . . . ?
C120 C119 C124 C123 -0.2(4) . . . . ?
B1 C119 C124 C123 173.5(2) . . . . ?
C4S O1S C1S C2S 50.6(14) . . . . ?
O1S C1S C2S C3S -29.5(11) . . . . ?
C1S C2S C3S C4S 4.2(13) . . . . ?
C1S O1S C4S C3S -43.2(14) . . . . ?
C2S C3S C4S O1S 22.4(13) . . . . ?
C4T O1T C1T C2T 18.4(18) . . . . ?
O1T C1T C2T C3T -45.9(15) . . . . ?
C1T C2T C3T C4T 51.5(12) . . . . ?
C1T O1T C4T C3T 16.7(18) . . . . ?
C2T C3T C4T O1T -44.6(16) . . . . ?

loop_
_diffrn_scan_number
_diffrn_scan_type
_diffrn_scan_start
_diffrn_scan_end
_diffrn_scan_width
_diffrn_scan_exptime
_diffrn_scan_omega
_diffrn_scan_theta
_diffrn_scan_kappa
_diffrn_scan_phi
_diffrn_scan_omega1
_diffrn_scan_theta1
_diffrn_scan_frames
1 omega -47.00 -9.00 1.00 10.00 - 24.43 144.00 175.00 0.00 0.00 38
2 omega -3.00 49.00 1.00 10.00 - 24.43 45.00 240.00 0.00 0.00 52
3 omega 3.00 57.00 1.00 10.00 - 24.43 -75.00 0.00 0.00 0.00 54
4 omega 45.00 97.00 1.00 10.00 - 24.43 45.00 120.00 0.00 0.00 52
5 omega -48.00 4.00 1.00 10.00 - 24.43 -45.00 0.00 0.00 0.00 52
6 omega -85.00 -39.00 1.00 10.00 - -25.21 125.00 144.00 0.00 0.00 46
7 omega -55.00 -9.00 1.00 10.00 - -25.21 144.00 -121.00 0.00 0.00 46
8 omega -52.00 0.00 1.00 10.00 - -25.21 45.00 0.00 0.00 0.00 52
9 phi 58.00 122.00 1.00 10.00 -40.00 -25.21 0.00 - 0.00 0.00 64
10 phi -122.00 -58.00 1.00 10.00 -40.00 -25.21 0.00 - 0.00 0.00 64
